data_9004925
loop_
_publ_author_name
'Grice, J. D.'

_publ_section_title
;
 Strontioginorite: crystal-structure analysis and hydrogen bonding
 Sample: Penobsquis, Kings County, New Brunswick, Canada
;
_journal_name_full 'The Canadian Mineralogist'
_journal_page_first 1019
_journal_page_last 1026
_journal_paper_doi 10.2113/gscanmin.43.3.1019
_journal_volume 43
_journal_year 2005
_chemical_formula_sum 'B14 Ca H16 O31 Sr'
_chemical_name_mineral Strontioginorite
_space_group_IT_number 14
_symmetry_space_group_name_Hall '-P 2yab'
_symmetry_space_group_name_H-M 'P 1 21/a 1'
_cell_angle_alpha 90
_cell_angle_beta 101.327
_cell_angle_gamma 90
_cell_formula_units_Z 4
_cell_length_a 12.8171
_cell_length_b 14.4576
_cell_length_c 12.8008
_cell_volume 2325.844
_database_code_amcsd 0006023
_exptl_crystal_density_diffrn 2.259
_cod_original_formula_sum 'Sr Ca B14 O31 H16'
_cod_database_code 9004925

loop_
_space_group_symop_operation_xyz
x,y,z
1/2+x,1/2-y,z
1/2-x,1/2+y,-z
-x,-y,-z

loop_
_atom_site_aniso_label
_atom_site_aniso_U_11
_atom_site_aniso_U_22
_atom_site_aniso_U_33
_atom_site_aniso_U_12
_atom_site_aniso_U_13
_atom_site_aniso_U_23
Sr 0.01255 0.01385 0.01270 0.00081 0.00518 0.00090
Ca 0.01160 0.01450 0.01200 0.00047 0.00323 -0.00020
B1 0.01030 0.01560 0.00970 -0.00070 0.00340 -0.00200
B2 0.01080 0.01580 0.01060 -0.00150 0.00330 -0.00140
B3 0.00990 0.01560 0.01020 -0.00110 0.00340 -0.00160
B4 0.01130 0.01770 0.01160 -0.00020 0.00280 -0.00010
B5 0.01170 0.01610 0.01100 0.00070 0.00300 -0.00040
B6 0.01800 0.01690 0.01960 -0.00180 0.00800 -0.00300
B7 0.01030 0.01360 0.00920 0.00050 0.00270 0.00030
B8 0.01080 0.01270 0.01070 0.00000 0.00350 -0.00020
B9 0.00910 0.01340 0.01060 0.00040 0.00320 -0.00020
B10 0.01000 0.01280 0.01140 -0.00020 0.00240 -0.00130
B11 0.01000 0.01420 0.01080 -0.00130 0.00270 -0.00060
B12 0.01620 0.01460 0.01680 0.00130 0.00630 0.00190
B13 0.01620 0.01300 0.01480 0.00060 0.00540 -0.00070
B14 0.01710 0.01480 0.01720 0.00040 0.00680 -0.00110
O1 0.00940 0.01490 0.00960 -0.00160 0.00310 -0.00210
O2 0.01300 0.02730 0.00980 -0.00540 0.00370 -0.00280
O3 0.01280 0.02580 0.01020 -0.00400 0.00440 -0.00360
O4 0.02240 0.01530 0.02280 -0.00390 0.01340 -0.00400
O5 0.02110 0.01500 0.01760 -0.00330 0.01060 -0.00380
O6 0.00960 0.02310 0.01250 -0.00180 0.00340 -0.00360
O7 0.01050 0.02660 0.01500 -0.00320 0.00500 -0.00700
O-h8 0.04750 0.01650 0.04330 -0.01040 0.03310 -0.00970
O-h9 0.02530 0.01490 0.02490 0.00140 -0.00140 -0.00120
O10 0.00980 0.02820 0.01380 0.00140 0.00360 0.00430
O11 0.01110 0.02170 0.00970 -0.00210 0.00300 -0.00250
O12 0.00850 0.01310 0.00960 0.00100 0.00320 0.00110
O13 0.01380 0.01550 0.01040 0.00240 0.00500 0.00130
O14 0.01180 0.02010 0.00960 0.00290 0.00340 0.00120
O15 0.01410 0.01300 0.01790 0.00220 0.00740 0.00170
O16 0.01700 0.01380 0.01820 0.00330 0.00840 0.00330
O17 0.00900 0.01650 0.01200 0.00070 0.00300 0.00190
O18 0.00980 0.01650 0.01240 0.00100 0.00380 0.00240
O-h19 0.03530 0.01530 0.04260 0.00880 0.02650 0.00920
O20 0.01610 0.01390 0.01650 -0.00210 0.00740 -0.00280
O-h21 0.03140 0.01540 0.02310 -0.00720 0.01650 -0.00530
O22 0.02540 0.01370 0.02260 -0.00340 0.01520 -0.00360
O-h23 0.03240 0.01560 0.04070 -0.00650 0.02600 -0.00950
O-h24 0.02780 0.01680 0.02640 -0.00560 0.01790 -0.00450
O25 0.00930 0.01690 0.01330 -0.00140 0.00350 -0.00220
O26 0.01410 0.02180 0.00950 0.00350 0.00370 0.00080
Ow27 0.03640 0.02480 0.03200 0.00290 0.01100 -0.00230
Ow28 0.04460 0.02420 0.04310 0.00960 0.02180 0.00650
Ow29 0.02820 0.02670 0.02310 0.00370 0.00090 -0.00030
Ow30 0.03980 0.03180 0.03410 0.00280 0.00750 0.00070
Ow31 0.03180 0.03520 0.04320 0.00900 0.01070 0.00710

loop_
_atom_site_label
_atom_site_fract_x
_atom_site_fract_y
_atom_site_fract_z
_atom_site_U_iso_or_equiv
_atom_site_type_symbol
_atom_site_attached_hydrogens
Sr 0.61773 0.17104 0.73631 0.01266 Sr 0
Ca 0.12691 0.21922 0.24657 0.01271 Ca 0
B1 0.39060 0.20190 -0.12340 0.01160 B 0
B2 0.43290 0.30280 0.05080 0.01220 B 0
B3 0.26320 0.19640 0.01250 0.01200 B 0
B4 0.57520 0.25470 -0.04260 0.01340 B 0
B5 0.34250 0.25790 0.19400 0.01280 B 0
B6 0.30410 0.05630 -0.07930 0.01760 B 0
B7 0.39090 0.31980 0.37900 0.01100 B 0
B8 0.42310 0.20270 0.53920 0.01120 B 0
B9 0.25530 0.31070 0.50490 0.01080 B 0
B10 0.57020 0.25450 0.45670 0.01130 B 0
B11 0.33570 0.25270 0.68700 0.01160 B 0
B12 0.29180 0.45700 0.41540 0.01540 B 0
B13 0.40980 0.06620 0.40990 0.01430 B 0
B14 0.52450 0.06230 0.27360 0.01590 B 0
O1 0.36670 0.23073 -0.01619 0.01120 O 0
O2 0.43256 0.28843 0.16350 0.01650 O 0
O3 0.26259 0.21563 0.12386 0.01500 O 0
O4 0.25822 0.09641 -0.00390 0.01890 O 0
O5 0.36394 0.10376 -0.13751 0.01700 O 0
O6 0.50382 0.21244 -0.12115 0.01490 O 0
O7 0.54432 0.29426 0.04367 0.01700 O 0
O-h8 0.29390 -0.03712 -0.10010 0.03240 O 0
O-h9 0.38786 0.39242 0.01462 0.02260 O 0
O10 0.17728 0.24475 -0.05638 0.01710 O 0
O11 0.32221 0.26825 0.29316 0.01400 O 0
O12 0.36268 0.28403 0.48183 0.01020 O 0
O13 0.41210 0.20398 0.65046 0.01290 O 0
O14 0.25872 0.30099 0.61876 0.01360 O 0
O15 0.23477 0.40711 0.47531 0.01440 O 0
O16 0.36793 0.41761 0.36912 0.01570 O 0
O17 0.50387 0.30540 0.38105 0.01240 O 0
O18 0.53563 0.21339 0.53912 0.01270 O 0
O-h19 0.27090 0.54920 0.39680 0.02850 O 0
O20 0.38137 0.11539 0.49021 0.01490 O 0
O-h21 0.37338 -0.02187 0.38927 0.02180 O 0
O22 0.47503 0.10394 0.34641 0.01920 O 0
O-h23 0.50350 -0.02604 0.24160 0.02700 O 0
O-h24 0.59516 0.11733 0.23334 0.02200 O 0
O25 0.17299 0.25171 0.44172 0.01300 O 0
O26 0.32821 0.25721 0.79196 0.01490 O 0
Ow27 0.10910 0.15030 0.72100 0.03050 O 0
Ow28 0.15460 0.06210 0.27120 0.03550 O 0
Ow29 0.23660 0.45021 0.84915 0.02660 O 0
Ow30 0.01840 0.03840 0.86650 0.03520 O 0
Ow31 0.05190 -0.02440 0.40090 0.03630 O 0
H8 0.25600 -0.05900 -0.07100 0.05000 H 0
H9 0.41500 0.43200 0.05600 0.05000 H 0
H19 0.23000 0.56500 0.43000 0.05000 H 0
H21 0.33800 -0.03800 0.43200 0.05000 H 0
H23 0.55100 -0.04500 0.20800 0.05000 H 0
H24 0.61900 0.09000 0.19800 0.05000 H 0
H27A 0.08800 0.14800 0.68500 0.05000 H 0
H27B 0.12300 0.13600 0.77400 0.05000 H 0
H28A 0.13500 0.03700 0.31900 0.05000 H 0
H28B 0.20800 0.02400 0.26200 0.05000 H 0
H29A 0.28400 0.42200 0.89700 0.05000 H 0
H29B 0.21800 0.49400 0.88300 0.05000 H 0
H30A -0.03000 0.01200 0.81500 0.05000 H 0
H30B -0.02500 0.06500 0.90800 0.05000 H 0
H31A 0.02200 -0.07900 0.38100 0.05000 H 0
H31B -0.00600 0.01500 0.39200 0.05000 H 0

loop_
_cod_changelog_entry_id
_cod_changelog_entry_author
_cod_changelog_entry_date
_cod_changelog_entry_text
1
;cod-tools version 3.8.0
Id: cif_guess_AMCSD_atom_types 9581 2023-05-17 12:35:41Z saulius
;
2023-05-18T08:41:19+03:00
;Derived atom types and hydrogen counts
from atom names that follow the AMCSD naming convention
(Wat == water, O-H == hydroxyl).
;
2
;cod-tools version 3.10.1
Id: cif_fix_AMCSD_aniso_labels 10200 2024-08-01 14:09:44Z saulius
;
2024-08-02T12:20:49+03:00
;Changed the following '_atom_site_aniso_label' values:
'Oh8' -> 'O-h8'
'Oh9' -> 'O-h9'
'Oh19' -> 'O-h19'
'Oh21' -> 'O-h21'
'Oh23' -> 'O-h23'
'Oh24' -> 'O-h24'
;

loop_
_cod_related_entry_id
_cod_related_entry_database
_cod_related_entry_code
1 AMCSD 0006023
